data_7045025
loop_
_publ_author_name
'Costes, Jean-Pierre'
'Dahan, Fran\,coise'
'Vendier, Laure'
'Shova, Sergiu'
'Lorusso, Giulia'
'Evangelisti, Marco'

_publ_section_title
;
 Ni<sup>II</sup>-Ln<sup>III</sup> complexes with o-vanillin as the main
 ligand: syntheses, structures, magnetic and magnetocaloric properties.
;
_journal_issue 4
_journal_name_full 'Dalton transactions (Cambridge, England : 2003)'
_journal_page_first 1106
_journal_page_last 1116
_journal_paper_doi 10.1039/c7dt04293k
_journal_volume 47
_journal_year 2018
_chemical_formula_sum 'C25 H25 N2 Ni O16 Tb'
_chemical_formula_weight 827.10
_space_group_IT_number 14
_space_group_name_Hall '-P 2yn'
_space_group_name_H-M_alt 'P 1 21/n 1'
_symmetry_cell_setting monoclinic
_symmetry_Int_Tables_number 14
_symmetry_space_group_name_Hall '-P 2yn'
_symmetry_space_group_name_H-M 'P 1 21/n 1'
_atom_sites_solution_hydrogens geom
_atom_sites_solution_primary direct
_atom_sites_solution_secondary difmap
_audit_creation_method SHELXL-97
_audit_update_record
;
2017-10-24 deposited with the CCDC.
2017-12-11 downloaded from the CCDC.
;
_cell_angle_alpha 90.00
_cell_angle_beta 90.277(11)
_cell_angle_gamma 90.00
_cell_formula_units_Z 4
_cell_length_a 11.1842(11)
_cell_length_b 15.6136(13)
_cell_length_c 16.5063(14)
_cell_measurement_temperature 180(2)
_cell_volume 2882.4(4)
_computing_cell_refinement 'STOE-IPDS software (Stoe, 2.93, 1997)'
_computing_data_collection 'STOE-IPDS software (Stoe, 2.93, 1997)'
_computing_data_reduction 'XRED (Stoe, 1.08, 1996)'
_computing_molecular_graphics 'ZORTEP (Zsolnai, 1996)'
_computing_structure_refinement 'SHELXL-97 (Sheldrick, 1997)'
_computing_structure_solution 'SHELXS-97 (Sheldrick, 1990)'
_diffrn_ambient_temperature 180(2)
_diffrn_measured_fraction_theta_full 0.963
_diffrn_measured_fraction_theta_max 0.963
_diffrn_measurement_device_type STOE-IPDS
_diffrn_measurement_method 'Imaging Plate Detector System'
_diffrn_radiation_monochromator graphite
_diffrn_radiation_source 'fine-focus sealed tube'
_diffrn_radiation_type MoK\a
_diffrn_radiation_wavelength 0.71073
_diffrn_reflns_av_R_equivalents 0.0475
_diffrn_reflns_av_sigmaI/netI 0.0425
_diffrn_reflns_limit_h_max 13
_diffrn_reflns_limit_h_min -13
_diffrn_reflns_limit_k_max 19
_diffrn_reflns_limit_k_min -19
_diffrn_reflns_limit_l_max 19
_diffrn_reflns_limit_l_min -19
_diffrn_reflns_number 28070
_diffrn_reflns_theta_full 26.10
_diffrn_reflns_theta_max 26.10
_diffrn_reflns_theta_min 2.19
_exptl_absorpt_coefficient_mu 3.169
_exptl_absorpt_correction_T_max 0.8426
_exptl_absorpt_correction_T_min 0.4360
_exptl_absorpt_correction_type numerical
_exptl_absorpt_process_details 'X-SHAPE (Stoe & Cie, 1996)'
_exptl_crystal_colour Yellow
_exptl_crystal_density_diffrn 1.906
_exptl_crystal_density_method 'not measured'
_exptl_crystal_description Plate
_exptl_crystal_F_000 1640
_exptl_crystal_size_max 0.35
_exptl_crystal_size_mid 0.20
_exptl_crystal_size_min 0.05
_refine_diff_density_max 1.199
_refine_diff_density_min -0.751
_refine_diff_density_rms 0.109
_refine_ls_extinction_method none
_refine_ls_goodness_of_fit_ref 0.934
_refine_ls_hydrogen_treatment constr
_refine_ls_matrix_type full
_refine_ls_number_parameters 406
_refine_ls_number_reflns 5523
_refine_ls_number_restraints 0
_refine_ls_restrained_S_all 0.934
_refine_ls_R_factor_all 0.0447
_refine_ls_R_factor_gt 0.0316
_refine_ls_shift/su_max 0.001
_refine_ls_shift/su_mean 0.000
_refine_ls_structure_factor_coef Fsqd
_refine_ls_weighting_details 'calc w=1/[\s^2^(Fo^2^)+(0.0436P)^2^+0.0000P] where P=(Fo^2^+2Fc^2^)/3'
_refine_ls_weighting_scheme calc
_refine_ls_wR_factor_gt 0.0623
_refine_ls_wR_factor_ref 0.0673
_reflns_number_gt 4177
_reflns_number_total 5523
_reflns_threshold_expression >2sigma(I)
_cod_data_source_file c7dt04293k2.cif
_cod_data_source_block 6
_cod_depositor_comments
;
The following automatic conversions were performed:

'_symmetry_cell_setting' value 'Monoclinic' changed to 'monoclinic'
according to
/home/data/users/saulius/crontab/automatic-downloads/rss-feeds/RSC/lib/dictionaries/cif_core.dic
dictionary named 'cif_core.dic' version 2.4.2 from 2011-04-26.

'_exptl_absorpt_correction_type' value 'Numerical' changed to
'numerical' according to
/home/data/users/saulius/crontab/automatic-downloads/rss-feeds/RSC/lib/dictionaries/cif_core.dic
dictionary named 'cif_core.dic' version 2.4.2 from 2011-04-26.

Automatic conversion script
Id: cif_fix_values 4973 2017-02-22 13:04:09Z antanas 

 Adding full bibliography for 7045020--7045025.cif.
;
_cod_original_sg_symbol_H-M 'P 21/n'
_cod_database_code 7045025

loop_
_symmetry_equiv_pos_as_xyz
'x, y, z'
'x+1/2, -y+1/2, z+1/2'
'-x, -y, -z'
'-x-1/2, y-1/2, -z-1/2'

loop_
_atom_site_label
_atom_site_type_symbol
_atom_site_fract_x
_atom_site_fract_y
_atom_site_fract_z
_atom_site_U_iso_or_equiv
_atom_site_adp_type
_atom_site_occupancy
_atom_site_symmetry_multiplicity
_atom_site_calc_flag
_atom_site_refinement_flags
Tb Tb 0.633160(17) 0.105635(13) 0.212755(14) 0.02305(7) Uani 1 1 d .
Ni Ni 0.47379(5) 0.27304(4) 0.27852(4) 0.02555(13) Uani 1 1 d .
O1 O 0.6356(2) 0.22197(19) 0.29876(19) 0.0266(7) Uani 1 1 d .
O2 O 0.4500(2) 0.17396(18) 0.20433(19) 0.0249(7) Uani 1 1 d .
O3 O 0.8062(2) 0.1155(2) 0.3202(2) 0.0291(7) Uani 1 1 d .
O4 O 0.4610(2) 0.02052(19) 0.1485(2) 0.0304(7) Uani 1 1 d .
O5 O 0.5114(3) 0.3693(2) 0.3561(2) 0.0325(8) Uani 1 1 d .
O6 O 0.3046(3) 0.3137(2) 0.2550(2) 0.0346(8) Uani 1 1 d .
O7 O 0.4107(3) 0.2025(2) 0.3756(2) 0.0364(8) Uani 1 1 d .
H7A H 0.4552 0.1535 0.3919 0.040 Uiso 1 1 calc R
O8 O 0.5362(3) 0.3442(2) 0.1815(2) 0.0354(8) Uani 1 1 d .
O9 O 0.6425(3) 0.2404(2) 0.1263(2) 0.0331(8) Uani 1 1 d .
N1 N 0.5937(3) 0.3132(3) 0.1222(3) 0.0320(9) Uani 1 1 d .
O10 O 0.6023(3) 0.3554(3) 0.0594(2) 0.0487(10) Uani 1 1 d .
C1 C 0.7031(3) 0.2372(3) 0.3621(3) 0.0219(9) Uani 1 1 d .
C2 C 0.7995(3) 0.1813(3) 0.3769(3) 0.0267(10) Uani 1 1 d .
C3 C 0.8776(4) 0.1932(3) 0.4400(3) 0.0364(11) Uani 1 1 d .
H3 H 0.9426 0.1549 0.4480 0.040 Uiso 1 1 calc R
C4 C 0.8609(4) 0.2626(4) 0.4927(3) 0.0396(12) Uani 1 1 d .
H4 H 0.9143 0.2713 0.5369 0.044 Uiso 1 1 calc R
C5 C 0.7678(4) 0.3174(3) 0.4804(3) 0.0340(11) Uani 1 1 d .
H5 H 0.7570 0.3641 0.5165 0.037 Uiso 1 1 calc R
C6 C 0.6871(4) 0.3065(3) 0.4155(3) 0.0274(10) Uani 1 1 d .
C7 C 0.5919(4) 0.3683(3) 0.4060(3) 0.0296(10) Uani 1 1 d .
H7 H 0.5922 0.4143 0.4437 0.033 Uiso 1 1 calc R
C8 C 0.9058(4) 0.0575(3) 0.3283(3) 0.0365(12) Uani 1 1 d .
H8A H 0.9020 0.0143 0.2853 0.040 Uiso 1 1 calc R
H8B H 0.9023 0.0291 0.3812 0.040 Uiso 1 1 calc R
H8C H 0.9808 0.0896 0.3241 0.040 Uiso 1 1 calc R
C9 C 0.3462(3) 0.1371(3) 0.1916(3) 0.0237(9) Uani 1 1 d .
C10 C 0.3458(4) 0.0529(3) 0.1613(3) 0.0265(10) Uani 1 1 d .
C11 C 0.2419(4) 0.0094(3) 0.1451(3) 0.0356(11) Uani 1 1 d .
H11 H 0.2438 -0.0481 0.1263 0.039 Uiso 1 1 calc R
C12 C 0.1328(4) 0.0516(3) 0.1569(4) 0.0397(13) Uani 1 1 d .
H12 H 0.0602 0.0223 0.1457 0.044 Uiso 1 1 calc R
C13 C 0.1288(4) 0.1333(3) 0.1840(3) 0.0349(12) Uani 1 1 d .
H13 H 0.0538 0.1610 0.1907 0.038 Uiso 1 1 calc R
C14 C 0.2361(4) 0.1779(3) 0.2027(3) 0.0292(10) Uani 1 1 d .
C15 C 0.2248(4) 0.2649(3) 0.2294(3) 0.0328(11) Uani 1 1 d .
H15 H 0.1464 0.2883 0.2274 0.036 Uiso 1 1 calc R
C16 C 0.4696(4) -0.0616(3) 0.1098(3) 0.0372(12) Uani 1 1 d .
H16A H 0.5539 -0.0774 0.1042 0.041 Uiso 1 1 calc R
H16B H 0.4322 -0.0588 0.0560 0.041 Uiso 1 1 calc R
H16C H 0.4285 -0.1046 0.1427 0.041 Uiso 1 1 calc R
O11 O 0.8300(2) 0.1147(2) 0.1493(2) 0.0293(7) Uani 1 1 d .
O12 O 0.6885(3) 0.0673(2) 0.0729(2) 0.0346(8) Uani 1 1 d .
N2 N 0.7977(3) 0.0888(2) 0.0796(3) 0.0318(9) Uani 1 1 d .
O13 O 0.8660(3) 0.0842(3) 0.0237(2) 0.0507(10) Uani 1 1 d .
O14 O 0.7070(3) -0.03454(19) 0.2216(2) 0.0315(7) Uani 1 1 d .
O15 O 0.5357(3) 0.0469(2) 0.3193(2) 0.0307(7) Uani 1 1 d .
C17 C 0.6832(4) -0.0956(3) 0.2665(3) 0.0298(10) Uani 1 1 d .
H17 H 0.7304 -0.1455 0.2589 0.033 Uiso 1 1 calc R
C18 C 0.5954(4) -0.1010(3) 0.3275(3) 0.0302(10) Uani 1 1 d .
C19 C 0.5220(4) -0.0293(3) 0.3474(3) 0.0290(10) Uani 1 1 d .
C20 C 0.4283(4) -0.0452(3) 0.4048(3) 0.0393(12) Uani 1 1 d .
C21 C 0.4154(5) -0.1229(3) 0.4413(4) 0.0459(14) Uani 1 1 d .
H21 H 0.3534 -0.1312 0.4796 0.050 Uiso 1 1 calc R
C22 C 0.4932(5) -0.1911(4) 0.4226(4) 0.0462(14) Uani 1 1 d .
H22 H 0.4846 -0.2447 0.4492 0.051 Uiso 1 1 calc R
C23 C 0.5795(4) -0.1802(3) 0.3672(3) 0.0382(12) Uani 1 1 d .
H23 H 0.6308 -0.2267 0.3544 0.042 Uiso 1 1 calc R
O16 O 0.3558(4) 0.0240(2) 0.4176(3) 0.0568(12) Uani 1 1 d .
C24 C 0.2511(6) 0.0071(5) 0.4639(5) 0.071(2) Uani 1 1 d .
H24A H 0.2058 0.0603 0.4710 0.078 Uiso 1 1 calc R
H24B H 0.2743 -0.0156 0.5171 0.078 Uiso 1 1 calc R
H24C H 0.2014 -0.0351 0.4355 0.078 Uiso 1 1 calc R
C25 C 0.3027(6) 0.2229(5) 0.4206(5) 0.0668(19) Uani 1 1 d .
H25A H 0.2915 0.1806 0.4638 0.074 Uiso 1 1 calc R
H25B H 0.2337 0.2217 0.3839 0.074 Uiso 1 1 calc R
H25C H 0.3104 0.2801 0.4444 0.074 Uiso 1 1 calc R

loop_
_atom_site_aniso_label
_atom_site_aniso_U_11
_atom_site_aniso_U_22
_atom_site_aniso_U_33
_atom_site_aniso_U_23
_atom_site_aniso_U_13
_atom_site_aniso_U_12
Tb 0.02213(10) 0.02333(10) 0.02369(13) -0.00190(10) -0.00080(7) 0.00001(9)
Ni 0.0263(3) 0.0218(3) 0.0285(4) -0.0023(2) -0.0052(2) 0.0007(2)
O1 0.0301(15) 0.0229(15) 0.0268(19) -0.0066(13) -0.0085(12) 0.0017(12)
O2 0.0183(13) 0.0224(15) 0.034(2) -0.0046(13) -0.0037(11) -0.0004(11)
O3 0.0264(14) 0.0299(17) 0.031(2) -0.0034(14) -0.0047(12) 0.0047(13)
O4 0.0270(15) 0.0245(16) 0.040(2) -0.0110(14) -0.0021(13) -0.0016(12)
O5 0.0343(16) 0.0270(17) 0.036(2) -0.0054(14) -0.0081(14) 0.0028(13)
O6 0.0329(16) 0.0295(17) 0.041(2) -0.0050(16) -0.0062(14) 0.0025(14)
O7 0.0473(18) 0.0261(17) 0.036(2) 0.0004(15) 0.0070(15) 0.0053(14)
O8 0.0398(17) 0.0289(18) 0.038(2) 0.0021(15) -0.0026(15) 0.0007(14)
O9 0.0286(15) 0.0314(18) 0.039(2) 0.0046(15) 0.0008(14) 0.0008(13)
N1 0.0302(18) 0.036(2) 0.030(3) 0.0000(19) -0.0033(16) -0.0079(17)
O10 0.057(2) 0.048(2) 0.041(3) 0.020(2) 0.0011(18) -0.0020(18)
C1 0.0229(18) 0.026(2) 0.017(2) 0.0029(18) -0.0039(16) -0.0071(16)
C2 0.025(2) 0.029(2) 0.025(3) 0.001(2) 0.0004(17) 0.0008(18)
C3 0.033(2) 0.044(3) 0.032(3) -0.002(2) -0.007(2) 0.004(2)
C4 0.041(3) 0.050(3) 0.027(3) -0.005(2) -0.013(2) -0.004(2)
C5 0.041(2) 0.030(3) 0.031(3) -0.006(2) -0.008(2) 0.000(2)
C6 0.031(2) 0.030(2) 0.022(3) -0.0006(19) -0.0008(17) -0.0020(18)
C7 0.034(2) 0.024(2) 0.030(3) -0.0041(19) 0.001(2) -0.0029(17)
C8 0.030(2) 0.036(3) 0.043(3) -0.005(2) 0.000(2) 0.012(2)
C9 0.0237(19) 0.026(2) 0.021(3) 0.0021(18) -0.0022(16) -0.0042(16)
C10 0.029(2) 0.024(2) 0.027(3) 0.0022(19) 0.0014(18) 0.0002(17)
C11 0.031(2) 0.030(3) 0.045(3) -0.002(2) -0.002(2) -0.0052(19)
C12 0.031(2) 0.037(3) 0.050(4) 0.000(2) -0.001(2) -0.013(2)
C13 0.022(2) 0.036(3) 0.047(3) 0.001(2) 0.002(2) -0.0021(18)
C14 0.029(2) 0.031(2) 0.027(3) -0.003(2) 0.0004(18) 0.0010(19)
C15 0.022(2) 0.033(3) 0.043(3) -0.003(2) -0.0012(19) 0.0011(19)
C16 0.041(3) 0.030(3) 0.040(3) -0.012(2) -0.004(2) 0.003(2)
O11 0.0245(14) 0.0359(18) 0.027(2) -0.0035(15) -0.0001(12) -0.0008(13)
O12 0.0344(17) 0.0402(19) 0.029(2) -0.0068(16) -0.0023(14) -0.0058(14)
N2 0.034(2) 0.029(2) 0.032(3) -0.0012(17) 0.0042(17) -0.0033(16)
O13 0.049(2) 0.070(3) 0.033(2) -0.0037(19) 0.0187(17) -0.0034(18)
O14 0.0314(16) 0.0254(17) 0.038(2) -0.0010(15) 0.0007(14) 0.0070(13)
O15 0.0375(16) 0.0270(17) 0.028(2) 0.0011(14) 0.0053(13) 0.0005(13)
C17 0.028(2) 0.025(2) 0.036(3) 0.000(2) -0.0055(18) 0.0045(18)
C18 0.028(2) 0.031(2) 0.031(3) 0.001(2) -0.0021(17) 0.0016(19)
C19 0.035(2) 0.025(2) 0.027(3) 0.000(2) -0.0005(19) -0.0010(18)
C20 0.045(3) 0.034(3) 0.040(3) 0.001(2) 0.013(2) 0.000(2)
C21 0.055(3) 0.036(3) 0.046(4) 0.006(2) 0.012(3) -0.003(2)
C22 0.049(3) 0.038(3) 0.051(4) 0.014(3) -0.001(3) -0.003(2)
C23 0.038(2) 0.028(3) 0.047(4) 0.004(2) -0.004(2) 0.003(2)
O16 0.065(2) 0.033(2) 0.072(3) 0.000(2) 0.042(2) 0.0053(18)
C24 0.072(5) 0.063(4) 0.077(6) 0.026(4) 0.011(4) 0.007(4)
C25 0.068(4) 0.073(5) 0.060(5) 0.003(4) 0.009(3) -0.002(4)

loop_
_atom_type_symbol
_atom_type_description
_atom_type_scat_dispersion_real
_atom_type_scat_dispersion_imag
_atom_type_scat_source
C C 0.0033 0.0016 'International Tables Vol C Tables 4.2.6.8 and 6.1.1.4'
H H 0.0000 0.0000 'International Tables Vol C Tables 4.2.6.8 and 6.1.1.4'
N N 0.0061 0.0033 'International Tables Vol C Tables 4.2.6.8 and 6.1.1.4'
O O 0.0106 0.0060 'International Tables Vol C Tables 4.2.6.8 and 6.1.1.4'
Ni Ni 0.3393 1.1124 'International Tables Vol C Tables 4.2.6.8 and 6.1.1.4'
Tb Tb -0.1723 4.1537 'International Tables Vol C Tables 4.2.6.8 and 6.1.1.4'

loop_
_geom_angle_atom_site_label_1
_geom_angle_atom_site_label_2
_geom_angle_atom_site_label_3
_geom_angle
O15 Tb O1 81.13(11)
O15 Tb O2 78.71(11)
O1 Tb O2 71.43(10)
O15 Tb O14 75.18(11)
O1 Tb O14 133.96(11)
O2 Tb O14 138.26(10)
O15 Tb O11 142.41(11)
O1 Tb O11 102.12(10)
O2 Tb O11 138.25(11)
O14 Tb O11 76.30(11)
O15 Tb O12 138.69(11)
O1 Tb O12 139.93(11)
O2 Tb O12 106.36(11)
O14 Tb O12 75.04(12)
O11 Tb O12 51.92(10)
O15 Tb O9 142.23(10)
O1 Tb O9 72.12(11)
O2 Tb O9 67.89(10)
O14 Tb O9 142.37(11)
O11 Tb O9 70.91(10)
O12 Tb O9 70.44(11)
O15 Tb O4 75.42(11)
O1 Tb O4 132.03(9)
O2 Tb O4 63.34(10)
O14 Tb O4 78.79(10)
O11 Tb O4 121.88(10)
O12 Tb O4 71.23(10)
O9 Tb O4 103.26(10)
O15 Tb O3 81.69(11)
O1 Tb O3 62.04(9)
O2 Tb O3 131.61(10)
O14 Tb O3 75.74(10)
O11 Tb O3 67.88(10)
O12 Tb O3 117.34(10)
O9 Tb O3 107.36(10)
O4 Tb O3 149.30(10)
O15 Tb N2 149.85(11)
O1 Tb N2 122.34(11)
O2 Tb N2 124.34(11)
O14 Tb N2 74.74(11)
O11 Tb N2 25.92(11)
O12 Tb N2 26.01(10)
O9 Tb N2 67.68(10)
O4 Tb N2 96.79(11)
O3 Tb N2 92.80(11)
O15 Tb Ni 78.80(8)
O1 Tb Ni 35.89(7)
O2 Tb Ni 35.58(7)
O14 Tb Ni 153.76(8)
O11 Tb Ni 125.12(8)
O12 Tb Ni 129.00(8)
O9 Tb Ni 63.85(7)
O4 Tb Ni 97.98(7)
O3 Tb Ni 97.32(7)
N2 Tb Ni 131.34(8)
O2 Ni O1 84.92(11)
O2 Ni O5 175.21(12)
O1 Ni O5 90.30(12)
O2 Ni O6 90.19(12)
O1 Ni O6 174.65(13)
O5 Ni O6 94.59(13)
O2 Ni O7 91.01(13)
O1 Ni O7 88.29(13)
O5 Ni O7 88.62(14)
O6 Ni O7 89.63(14)
O2 Ni O8 89.20(13)
O1 Ni O8 91.99(13)
O5 Ni O8 91.18(14)
O6 Ni O8 90.10(14)
O7 Ni O8 179.66(14)
O2 Ni Tb 42.56(7)
O1 Ni Tb 42.40(8)
O5 Ni Tb 132.66(9)
O6 Ni Tb 132.75(10)
O7 Ni Tb 91.13(9)
O8 Ni Tb 89.22(9)
C1 O1 Ni 125.3(3)
C1 O1 Tb 129.8(3)
Ni O1 Tb 101.70(12)
C9 O2 Ni 123.8(3)
C9 O2 Tb 126.2(3)
Ni O2 Tb 101.86(11)
C2 O3 C8 116.4(3)
C2 O3 Tb 117.1(2)
C8 O3 Tb 126.4(3)
C10 O4 C16 116.9(3)
C10 O4 Tb 116.1(2)
C16 O4 Tb 126.5(2)
C7 O5 Ni 124.8(3)
C15 O6 Ni 122.6(3)
C25 O7 Ni 124.4(4)
C25 O7 H7A 117.8
Ni O7 H7A 117.8
N1 O8 Ni 124.4(3)
N1 O9 Tb 139.1(3)
O10 N1 O9 119.4(4)
O10 N1 O8 119.2(4)
O9 N1 O8 121.4(4)
O1 C1 C6 124.4(4)
O1 C1 C2 117.7(4)
C6 C1 C2 117.8(4)
C3 C2 O3 125.1(4)
C3 C2 C1 122.3(4)
O3 C2 C1 112.6(4)
C2 C3 C4 119.4(4)
C2 C3 H3 120.3
C4 C3 H3 120.3
C5 C4 C3 119.8(5)
C5 C4 H4 120.1
C3 C4 H4 120.1
C4 C5 C6 121.6(5)
C4 C5 H5 119.2
C6 C5 H5 119.2
C1 C6 C5 119.1(4)
C1 C6 C7 122.8(4)
C5 C6 C7 118.1(4)
O5 C7 C6 128.6(4)
O5 C7 H7 115.7
C6 C7 H7 115.7
O3 C8 H8A 109.5
O3 C8 H8B 109.5
H8A C8 H8B 109.5
O3 C8 H8C 109.5
H8A C8 H8C 109.5
H8B C8 H8C 109.5
O2 C9 C14 123.9(4)
O2 C9 C10 117.9(4)
C14 C9 C10 118.1(4)
C11 C10 O4 124.8(4)
C11 C10 C9 122.2(4)
O4 C10 C9 113.0(3)
C10 C11 C12 118.6(5)
C10 C11 H11 120.7
C12 C11 H11 120.7
C13 C12 C11 121.3(4)
C13 C12 H12 119.4
C11 C12 H12 119.3
C12 C13 C14 120.3(4)
C12 C13 H13 119.8
C14 C13 H13 119.8
C9 C14 C13 119.4(4)
C9 C14 C15 123.4(4)
C13 C14 C15 117.1(4)
O6 C15 C14 128.3(4)
O6 C15 H15 115.9
C14 C15 H15 115.9
O4 C16 H16A 109.5
O4 C16 H16B 109.5
H16A C16 H16B 109.5
O4 C16 H16C 109.5
H16A C16 H16C 109.5
H16B C16 H16C 109.5
N2 O11 Tb 96.7(2)
N2 O12 Tb 95.7(3)
O13 N2 O11 122.4(4)
O13 N2 O12 122.0(4)
O11 N2 O12 115.6(4)
O13 N2 Tb 178.2(3)
O11 N2 Tb 57.37(19)
O12 N2 Tb 58.3(2)
C17 O14 Tb 132.9(3)
C19 O15 Tb 135.4(3)
O14 C17 C18 128.7(4)
O14 C17 H17 115.6
C18 C17 H17 115.6
C23 C18 C17 118.2(4)
C23 C18 C19 120.5(4)
C17 C18 C19 121.3(4)
O15 C19 C18 125.0(4)
O15 C19 C20 119.1(4)
C18 C19 C20 116.0(4)
C21 C20 O16 124.8(5)
C21 C20 C19 121.6(5)
O16 C20 C19 113.6(4)
C20 C21 C22 120.6(5)
C20 C21 H21 119.7
C22 C21 H21 119.7
C23 C22 C21 119.9(5)
C23 C22 H22 120.0
C21 C22 H22 120.0
C22 C23 C18 121.3(5)
C22 C23 H23 119.4
C18 C23 H23 119.4
C20 O16 C24 115.2(4)
O16 C24 H24A 109.5
O16 C24 H24B 109.5
H24A C24 H24B 109.5
O16 C24 H24C 109.5
H24A C24 H24C 109.5
H24B C24 H24C 109.5
O7 C25 H25A 109.5
O7 C25 H25B 109.5
H25A C25 H25B 109.5
O7 C25 H25C 109.5
H25A C25 H25C 109.5
H25B C25 H25C 109.5

loop_
_geom_bond_atom_site_label_1
_geom_bond_atom_site_label_2
_geom_bond_distance
Tb O15 2.267(3)
Tb O1 2.305(3)
Tb O2 2.314(3)
Tb O14 2.344(3)
Tb O11 2.447(3)
Tb O12 2.467(3)
Tb O9 2.545(3)
Tb O4 2.565(3)
Tb O3 2.623(3)
Tb N2 2.886(4)
Tb Ni 3.3476(6)
Ni O2 1.990(3)
Ni O1 2.004(3)
Ni O5 2.017(3)
Ni O6 2.031(3)
Ni O7 2.071(3)
Ni O8 2.073(4)
O1 C1 1.308(5)
O2 C9 1.312(5)
O3 C2 1.393(6)
O3 C8 1.441(5)
O4 C10 1.401(5)
O4 C16 1.436(5)
O5 C7 1.218(6)
O6 C15 1.246(5)
O7 C25 1.456(7)
O7 H7A 0.9500
O8 N1 1.270(5)
O9 N1 1.263(5)
N1 O10 1.231(5)
C1 C6 1.408(6)
C1 C2 1.408(6)
C2 C3 1.368(7)
C3 C4 1.403(7)
C3 H3 0.9500
C4 C5 1.362(7)
C4 H4 0.9500
C5 C6 1.408(6)
C5 H5 0.9500
C6 C7 1.445(6)
C7 H7 0.9500
C8 H8A 0.9800
C8 H8B 0.9800
C8 H8C 0.9800
C9 C14 1.399(6)
C9 C10 1.406(6)
C10 C11 1.371(6)
C11 C12 1.401(7)
C11 H11 0.9500
C12 C13 1.352(7)
C12 H12 0.9500
C13 C14 1.420(6)
C13 H13 0.9500
C14 C15 1.434(7)
C15 H15 0.9500
C16 H16A 0.9800
C16 H16B 0.9800
C16 H16C 0.9800
O11 N2 1.270(5)
O12 N2 1.272(5)
N2 O13 1.203(5)
O14 C17 1.236(6)
O15 C19 1.286(5)
C17 C18 1.413(7)
C17 H17 0.9500
C18 C23 1.410(7)
C18 C19 1.427(6)
C19 C20 1.438(7)
C20 C21 1.363(7)
C20 O16 1.369(6)
C21 C22 1.409(8)
C21 H21 0.9500
C22 C23 1.345(8)
C22 H22 0.9500
C23 H23 0.9500
O16 C24 1.425(7)
C24 H24A 0.9800
C24 H24B 0.9800
C24 H24C 0.9800
C25 H25A 0.9800
C25 H25B 0.9800
C25 H25C 0.9800

loop_
_geom_hbond_atom_site_label_D
_geom_hbond_atom_site_label_H
_geom_hbond_atom_site_label_A
_geom_hbond_distance_DH
_geom_hbond_distance_HA
_geom_hbond_distance_DA
_geom_hbond_angle_DHA
O7 H7A O15 0.95 2.24 2.956(4) 131.1
O7 H7A O16 0.95 2.35 2.937(5) 119.7
